data_2001932
loop_
_publ_author_name
'Lutz, H. D.'
'Stingl, T.'

_publ_section_title
;
 A new layered ZnIn~2~S~4~-(III<i>a</i>) polytype: structure of
 FeCr~0.8~Ga~1.2~Se~4~
;
_journal_issue 2
_journal_name_full 'Acta Crystallographica Section C'
_journal_page_first 207
_journal_page_last 209
_journal_paper_doi 10.1107/S0108270192006486
_journal_volume 49
_journal_year 1993
_chemical_formula_sum 'Cr Fe Ga Se4'
_chemical_formula_weight 496.95
_space_group_IT_number 166
_space_group_name_Hall '-R 3 2"'
_space_group_name_H-M_alt 'R -3 m :H'
_symmetry_cell_setting trigonal
_cell_angle_alpha 90.
_cell_angle_beta 90.
_cell_angle_gamma 120.
_cell_formula_units_Z 3
_cell_length_a 3.8284(6)
_cell_length_b 3.8284(6)
_cell_length_c 37.914(5)
_cell_volume 481.24(12)
_diffrn_radiation_type Mo
_diffrn_radiation_wavelength 0.7093
_exptl_absorpt_coefficient_mu 30.87
_exptl_crystal_density_diffrn 5.14
_exptl_crystal_F_000 655
_cod_data_source_file sh1004.cif
_cod_data_source_block sh1004a
_cod_depositor_comments
;
 Correcting the space group by changing it from '-P 3* 2' to '-R 3 2"' after
 consulting the original publication.

 Antanas Vaitkus,
 2017-11-17
;
_cod_original_cell_volume 481.2
_cod_original_sg_symbol_H-M 'R -3 m {rhombohedral axes}'
_cod_original_formula_sum 'Cr1 Fe1 Ga1 Se4'
_cod_database_code 2001932

loop_
_space_group_symop_id
_space_group_symop_operation_xyz
1 x,y,z
2 -y,x-y,z
3 -x+y,-x,z
4 y,x,-z
5 -x,-x+y,-z
6 x-y,-y,-z
7 -x,-y,-z
8 y,-x+y,-z
9 x-y,x,-z
10 -y,-x,z
11 x,x-y,z
12 -x+y,y,z
13 x+2/3,y+1/3,z+1/3
14 -y+2/3,x-y+1/3,z+1/3
15 -x+y+2/3,-x+1/3,z+1/3
16 y+2/3,x+1/3,-z+1/3
17 -x+2/3,-x+y+1/3,-z+1/3
18 x-y+2/3,-y+1/3,-z+1/3
19 -x+2/3,-y+1/3,-z+1/3
20 y+2/3,-x+y+1/3,-z+1/3
21 x-y+2/3,x+1/3,-z+1/3
22 -y+2/3,-x+1/3,z+1/3
23 x+2/3,x-y+1/3,z+1/3
24 -x+y+2/3,y+1/3,z+1/3
25 x+1/3,y+2/3,z+2/3
26 -y+1/3,x-y+2/3,z+2/3
27 -x+y+1/3,-x+2/3,z+2/3
28 y+1/3,x+2/3,-z+2/3
29 -x+1/3,-x+y+2/3,-z+2/3
30 x-y+1/3,-y+2/3,-z+2/3
31 -x+1/3,-y+2/3,-z+2/3
32 y+1/3,-x+y+2/3,-z+2/3
33 x-y+1/3,x+2/3,-z+2/3
34 -y+1/3,-x+2/3,z+2/3
35 x+1/3,x-y+2/3,z+2/3
36 -x+y+1/3,y+2/3,z+2/3

loop_
_atom_site_label
_atom_site_fract_x
_atom_site_fract_y
_atom_site_fract_z
Cr .0 .0 .5
Ga .0 .0 .06894(3)
Se(1) .0 .0 .13166(3)
Se(2) .0 .0 .29136(3)

loop_
_geom_bond_atom_site_label_1
_geom_bond_atom_site_label_2
_geom_bond_distance
Ga Se(1) 2.379(2)
